data_4034631
loop_
_publ_author_name
'Dutta, Ranjan'
'Samala, Srinivas'
'Jo, Hongil'
'Ok, Kang Min'
'Lee, Chang-Hee'

_publ_section_title
;
 meso-Bis(ethynyl) Versus meso-Bis(aryl) Calix[4]pyrroles: Dimensionally
 Well-Modulated Receptors That Can Regulate the Anion Binding Domains.
;
_journal_issue 11
_journal_name_full 'The Journal of organic chemistry'
_journal_page_first 6851
_journal_page_last 6857
_journal_paper_doi 10.1021/acs.joc.9b00639
_journal_volume 84
_journal_year 2019
_chemical_formula_moiety 'C36 H48 N4 Si2, C3 H6 O'
_chemical_formula_sum 'C39 H54 N4 O Si2'
_chemical_formula_weight 651.04
_space_group_IT_number 2
_space_group_name_Hall '-P 1'
_space_group_name_H-M_alt 'P -1'
_symmetry_cell_setting triclinic
_symmetry_Int_Tables_number 2
_symmetry_space_group_name_Hall '-P 1'
_symmetry_space_group_name_H-M 'P -1'
_atom_sites_solution_hydrogens mixed
_audit_conform_dict_location ftp://ftp.iucr.org/pub/cif_core.dic
_audit_conform_dict_name cif_core.dic
_audit_conform_dict_version 2.3
_audit_creation_date 2018-06-14T16:49:52-00:00
_audit_creation_method 'WinGX routine CIF_UPDATE'
_cell_angle_alpha 69.53(3)
_cell_angle_beta 87.69(3)
_cell_angle_gamma 81.67(3)
_cell_formula_units_Z 2
_cell_length_a 10.509(2)
_cell_length_b 14.050(3)
_cell_length_c 14.974(3)
_cell_measurement_reflns_used 33336
_cell_measurement_temperature 296(2)
_cell_measurement_theta_max 33.548
_cell_measurement_theta_min 0.361
_cell_measurement_wavelength 0.63000
_cell_volume 2049.3(8)
_computing_cell_refinement 'HKL3000sm (Otwinowski & Minor, 1997)'
_computing_data_collection 'PAL BL2D-SMDC Program (Shin et. al, 2016)'
_computing_data_reduction 'HKL3000sm (Otwinowski & Minor, 1997)'
_computing_molecular_graphics 'Ortep for Windows (Farrugia, 2012)'
_computing_publication_material 'WinGX publication routines (Farrugia, 2012)'
_computing_structure_refinement 'SHELXL-2018/3 (Sheldrick, 2018)'
_diffrn_ambient_temperature 296(2)
_diffrn_measured_fraction_theta_full 0.991
_diffrn_measured_fraction_theta_max 0.994
_diffrn_measurement_device_type 'Rayonix MX225HS CCD area detector'
_diffrn_measurement_method 'omega scan'
_diffrn_radiation_probe x-ray
_diffrn_radiation_type synchrotron
_diffrn_radiation_wavelength 0.63000
_diffrn_reflns_av_R_equivalents 0.0383
_diffrn_reflns_av_unetI/netI 0.0446
_diffrn_reflns_Laue_measured_fraction_full 0.991
_diffrn_reflns_Laue_measured_fraction_max 0.994
_diffrn_reflns_limit_h_max 16
_diffrn_reflns_limit_h_min -16
_diffrn_reflns_limit_k_max 22
_diffrn_reflns_limit_k_min -22
_diffrn_reflns_limit_l_max 23
_diffrn_reflns_limit_l_min -23
_diffrn_reflns_number 32162
_diffrn_reflns_point_group_measured_fraction_full 0.991
_diffrn_reflns_point_group_measured_fraction_max 0.994
_diffrn_reflns_theta_full 22.21
_diffrn_reflns_theta_max 29.999
_diffrn_reflns_theta_min 2.15
_diffrn_source 'PLSII 2D bending magnet'
_exptl_absorpt_coefficient_mu 0.088
_exptl_absorpt_correction_T_max 1
_exptl_absorpt_correction_T_min 0.931
_exptl_absorpt_correction_type empirical
_exptl_absorpt_process_details 'HKL3000sm Scalepack(Otwinowski et.al,2003)'
_exptl_crystal_colour colorless
_exptl_crystal_density_diffrn 1.055
_exptl_crystal_density_method 'not measured'
_exptl_crystal_description block
_exptl_crystal_F_000 704
_exptl_crystal_size_max 0.926
_exptl_crystal_size_mid 0.356
_exptl_crystal_size_min 0.256
_refine_diff_density_max 0.624
_refine_diff_density_min -0.45
_refine_diff_density_rms 0.123
_refine_ls_extinction_coef 0.230(15)
_refine_ls_extinction_expression Fc^*^=kFc[1+0.001xFc^2^\l^3^/sin(2\q)]^-1/4^
_refine_ls_extinction_method 'SHELXL-2018/3 (Sheldrick 2018)'
_refine_ls_goodness_of_fit_ref 1.087
_refine_ls_hydrogen_treatment mixed
_refine_ls_matrix_type full
_refine_ls_number_constraints 0
_refine_ls_number_parameters 446
_refine_ls_number_reflns 17087
_refine_ls_number_restraints 4
_refine_ls_restrained_S_all 1.087
_refine_ls_R_factor_all 0.0816
_refine_ls_R_factor_gt 0.0710
_refine_ls_shift/su_max 0.001
_refine_ls_shift/su_mean 0
_refine_ls_structure_factor_coef Fsqd
_refine_ls_weighting_details 'w=1/[\s^2^(Fo^2^)+(0.1481P)^2^+0.0820P] where P=(Fo^2^+2Fc^2^)/3'
_refine_ls_weighting_scheme calc
_refine_ls_wR_factor_gt 0.2227
_refine_ls_wR_factor_ref 0.2346
_reflns_Friedel_coverage 0
_reflns_number_gt 13573
_reflns_number_total 17087
_reflns_threshold_expression 'I > 2\s(I)'
_cod_data_source_file jo9b00639_si_002.cif
_cod_data_source_block shelx
_cod_database_code 4034631
_shelx_estimated_absorpt_t_min 0.923
_shelx_estimated_absorpt_t_max 0.978

loop_
_symmetry_equiv_pos_as_xyz
'x, y, z'
'-x, -y, -z'

loop_
_atom_site_label
_atom_site_type_symbol
_atom_site_fract_x
_atom_site_fract_y
_atom_site_fract_z
_atom_site_U_iso_or_equiv
_atom_site_adp_type
_atom_site_occupancy
_atom_site_site_symmetry_order
_atom_site_calc_flag
_atom_site_refinement_flags_posn
_atom_site_refinement_flags_adp
C1 C 0.71666(10) 0.25925(8) 0.95660(7) 0.04710(19) Uani 1 1 d . .
C2 C 0.76914(12) 0.16506(10) 1.01841(8) 0.0591(3) Uani 1 1 d . .
H2A H 0.724661 0.118679 1.064341 0.071 Uiso 1 1 calc R U
C3 C 0.90350(12) 0.15046(9) 1.00018(8) 0.0554(2) Uani 1 1 d . .
H3A H 0.962288 0.093242 1.031697 0.066 Uiso 1 1 calc R U
C4 C 0.92950(9) 0.23632(7) 0.92777(6) 0.04170(16) Uani 1 1 d . .
C5 C 1.05126(9) 0.26387(7) 0.87332(6) 0.04202(16) Uani 1 1 d . .
C6 C 1.04932(8) 0.24329(7) 0.78055(6) 0.04179(16) Uani 1 1 d . .
C7 C 1.09037(12) 0.29454(9) 0.69102(8) 0.0574(3) Uani 1 1 d . .
H7 H 1.125673 0.355482 0.672058 0.069 Uiso 1 1 calc R U
C8 C 1.06924(13) 0.23772(10) 0.63217(8) 0.0602(3) Uani 1 1 d . .
H8 H 1.089051 0.254581 0.567874 0.072 Uiso 1 1 calc R U
C9 C 1.01462(9) 0.15384(8) 0.68687(7) 0.04525(18) Uani 1 1 d . .
C10 C 0.97235(10) 0.06594(8) 0.66486(8) 0.0505(2) Uani 1 1 d . .
C11 C 0.85010(9) 0.03833(7) 0.71741(7) 0.04393(17) Uani 1 1 d . .
C12 C 0.82752(12) -0.04046(8) 0.79889(9) 0.0567(2) Uani 1 1 d . .
H12 H 0.888805 -0.093136 0.835013 0.068 Uiso 1 1 calc R U
C13 C 0.69391(12) -0.02746(9) 0.81845(8) 0.0576(3) Uani 1 1 d . .
H13 H 0.651886 -0.069829 0.869532 0.069 Uiso 1 1 calc R U
C14 C 0.63845(9) 0.05931(7) 0.74788(6) 0.04399(17) Uani 1 1 d . .
C15 C 0.50186(10) 0.11378(8) 0.73173(7) 0.04773(19) Uani 1 1 d . .
C16 C 0.49130(9) 0.20847(8) 0.75988(7) 0.04621(18) Uani 1 1 d . .
C17 C 0.42267(13) 0.30362(10) 0.72198(10) 0.0620(3) Uani 1 1 d . .
H17 H 0.371626 0.327622 0.667157 0.074 Uiso 1 1 calc R U
C18 C 0.44343(13) 0.35956(10) 0.78172(11) 0.0638(3) Uani 1 1 d . .
H18 H 0.407715 0.42675 0.773144 0.077 Uiso 1 1 calc R U
C19 C 0.52507(10) 0.29725(8) 0.85392(8) 0.0495(2) Uani 1 1 d . .
C20 C 0.57997(11) 0.31343(10) 0.93854(9) 0.0560(2) Uani 1 1 d . .
C21 C 1.05524(10) 0.37458(8) 0.85119(8) 0.0493(2) Uani 1 1 d . .
C22 C 1.05198(13) 0.46503(9) 0.83454(9) 0.0596(3) Uani 1 1 d . .
C23 C 1.0315(3) 0.67085(19) 0.68098(17) 0.1238(10) Uani 1 1 d . .
H23A H 0.994358 0.741003 0.667908 0.186 Uiso 1 1 calc R U
H23B H 0.978947 0.63854 0.652376 0.186 Uiso 1 1 calc R U
H23C H 1.116376 0.66855 0.654967 0.186 Uiso 1 1 calc R U
C24 C 0.8885(4) 0.6431(2) 0.8638(2) 0.1287(10) Uani 1 1 d . .
H24A H 0.884231 0.71365 0.85819 0.193 Uiso 1 1 calc R U
H24B H 0.886537 0.601112 0.929934 0.193 Uiso 1 1 calc R U
H24C H 0.816385 0.635114 0.830992 0.193 Uiso 1 1 calc R U
C25 C 1.1739(4) 0.6276(2) 0.8690(3) 0.1718(18) Uani 1 1 d . .
H25A H 1.154952 0.694658 0.873496 0.258 Uiso 1 1 calc R U
H25B H 1.250667 0.624014 0.832615 0.258 Uiso 1 1 calc R U
H25C H 1.186493 0.577052 0.931767 0.258 Uiso 1 1 calc R U
C26 C 1.17156(11) 0.20087(10) 0.93350(9) 0.0559(2) Uani 1 1 d . .
H26A H 1.247635 0.217491 0.89704 0.084 Uiso 1 1 calc R U
H26B H 1.167021 0.128962 0.950257 0.084 Uiso 1 1 calc R U
H26C H 1.174507 0.217139 0.990473 0.084 Uiso 1 1 calc R U
C27 C 1.07947(15) -0.02664(12) 0.69693(15) 0.0789(4) Uani 1 1 d . .
H27A H 1.05576 -0.081625 0.67996 0.118 Uiso 1 1 calc R U
H27B H 1.091144 -0.048938 0.764773 0.118 Uiso 1 1 calc R U
H27C H 1.158275 -0.00707 0.666035 0.118 Uiso 1 1 calc R U
C28 C 0.94948(15) 0.09783(13) 0.55647(9) 0.0681(3) Uani 1 1 d . .
H28A H 0.921724 0.042186 0.54276 0.102 Uiso 1 1 calc R U
H28B H 1.028015 0.114379 0.523497 0.102 Uiso 1 1 calc R U
H28C H 0.88447 0.15674 0.535777 0.102 Uiso 1 1 calc R U
C29 C 0.47003(11) 0.14414(10) 0.62941(8) 0.0544(2) Uani 1 1 d . .
C30 C 0.45148(13) 0.16531(12) 0.54555(9) 0.0627(3) Uani 1 1 d . .
C31 C 0.3882(4) 0.33539(17) 0.3613(2) 0.1419(13) Uani 1 1 d . .
H31A H 0.382279 0.353188 0.293438 0.213 Uiso 1 1 calc R U
H31B H 0.451194 0.370956 0.376047 0.213 Uiso 1 1 calc R U
H31C H 0.306119 0.354694 0.385245 0.213 Uiso 1 1 calc R U
C32 C 0.5957(3) 0.1544(3) 0.3736(2) 0.1287(10) Uani 1 1 d . .
H32A H 0.595253 0.180053 0.305119 0.193 Uiso 1 1 calc R U
H32B H 0.612395 0.080825 0.396365 0.193 Uiso 1 1 calc R U
H32C H 0.661538 0.180841 0.396743 0.193 Uiso 1 1 calc R U
C33 C 0.3134(2) 0.12454(19) 0.39434(16) 0.0976(6) Uani 1 1 d . .
H33A H 0.29806 0.145794 0.326962 0.146 Uiso 1 1 calc R U
H33B H 0.234859 0.138447 0.425366 0.146 Uiso 1 1 calc R U
H33C H 0.343899 0.052324 0.418907 0.146 Uiso 1 1 calc R U
C34 C 0.40652(13) 0.04290(12) 0.79117(11) 0.0664(3) Uani 1 1 d . .
H34A H 0.320338 0.078271 0.777967 0.1 Uiso 1 1 calc R U
H34B H 0.425655 0.024251 0.857767 0.1 Uiso 1 1 calc R U
H34C H 0.414315 -0.017872 0.77473 0.1 Uiso 1 1 calc R U
C35 C 0.57592(16) 0.42968(13) 0.91675(15) 0.0808(5) Uani 1 1 d . .
H35A H 0.488262 0.462336 0.907598 0.121 Uiso 1 1 calc R U
H35B H 0.623577 0.458391 0.859935 0.121 Uiso 1 1 calc R U
H35C H 0.613407 0.440581 0.969185 0.121 Uiso 1 1 calc R U
C36 C 0.49873(16) 0.26783(19) 1.02719(12) 0.0906(6) Uani 1 1 d . .
H36A H 0.412154 0.302748 1.016432 0.136 Uiso 1 1 calc R U
H36B H 0.53491 0.276182 1.081403 0.136 Uiso 1 1 calc R U
H36C H 0.498518 0.196154 1.038989 0.136 Uiso 1 1 calc R U
C37 C 0.7282(3) 0.37761(13) 0.55226(14) 0.0972(7) Uani 1 1 d . .
C38 C 0.74485(19) 0.37117(14) 0.65029(14) 0.0827(4) Uani 1 1 d . .
H38A H 0.781229 0.302646 0.687887 0.124 Uiso 1 1 calc R U
H38B H 0.662863 0.388234 0.675659 0.124 Uiso 1 1 calc R U
H38C H 0.801426 0.418381 0.651996 0.124 Uiso 1 1 calc R U
C39 C 0.7381(8) 0.4768(2) 0.4789(3) 0.331(6) Uani 1 1 d . .
H39A H 0.786574 0.515337 0.503357 0.497 Uiso 1 1 calc R U
H39B H 0.653447 0.513749 0.460665 0.497 Uiso 1 1 calc R U
H39C H 0.780622 0.466572 0.424367 0.497 Uiso 1 1 calc R U
N1 N 0.81602(8) 0.30098(6) 0.90131(6) 0.04477(16) Uani 1 1 d D .
N2 N 1.00396(8) 0.15775(6) 0.77723(5) 0.04301(16) Uani 1 1 d D .
N3 N 0.73463(8) 0.09853(6) 0.68783(6) 0.04331(16) Uani 1 1 d D .
N4 N 0.55274(9) 0.20515(7) 0.84009(6) 0.04714(17) Uani 1 1 d D .
O1 O 0.71230(17) 0.30508(11) 0.52964(10) 0.0961(4) Uani 1 1 d . .
Si1 Si 1.04039(5) 0.60297(3) 0.81024(3) 0.07078(13) Uani 1 1 d . .
Si2 Si 0.43614(4) 0.19618(3) 0.41712(3) 0.06501(12) Uani 1 1 d . .
H1 H 0.8101(15) 0.3626(10) 0.8625(10) 0.053(4) Uiso 1 1 d D .
H2 H 0.9591(15) 0.1168(11) 0.8224(11) 0.059(4) Uiso 1 1 d D .
H3 H 0.724(2) 0.1586(13) 0.6397(13) 0.087(6) Uiso 1 1 d D .
H4 H 0.611(2) 0.1546(14) 0.8763(16) 0.098(7) Uiso 1 1 d D .

loop_
_atom_site_aniso_label
_atom_site_aniso_U_11
_atom_site_aniso_U_22
_atom_site_aniso_U_33
_atom_site_aniso_U_23
_atom_site_aniso_U_13
_atom_site_aniso_U_12
C1 0.0482(5) 0.0577(5) 0.0437(4) -0.0250(4) 0.0083(3) -0.0170(4)
C2 0.0610(6) 0.0631(6) 0.0494(5) -0.0096(4) 0.0075(4) -0.0244(5)
C3 0.0582(6) 0.0504(5) 0.0500(5) -0.0047(4) -0.0014(4) -0.0151(4)
C4 0.0466(4) 0.0413(3) 0.0398(3) -0.0154(3) 0.0016(3) -0.0116(3)
C5 0.0435(4) 0.0400(3) 0.0457(4) -0.0164(3) 0.0007(3) -0.0117(3)
C6 0.0419(4) 0.0418(3) 0.0448(4) -0.0165(3) 0.0038(3) -0.0127(3)
C7 0.0644(6) 0.0618(6) 0.0511(5) -0.0183(4) 0.0137(4) -0.0320(5)
C8 0.0682(7) 0.0728(7) 0.0476(5) -0.0250(5) 0.0192(5) -0.0301(5)
C9 0.0432(4) 0.0515(4) 0.0472(4) -0.0245(3) 0.0075(3) -0.0098(3)
C10 0.0500(5) 0.0530(5) 0.0587(5) -0.0334(4) 0.0059(4) -0.0051(4)
C11 0.0491(4) 0.0386(3) 0.0496(4) -0.0218(3) -0.0012(3) -0.0068(3)
C12 0.0630(6) 0.0426(4) 0.0587(5) -0.0088(4) -0.0109(5) -0.0084(4)
C13 0.0650(6) 0.0488(5) 0.0521(5) -0.0042(4) -0.0017(4) -0.0192(4)
C14 0.0493(4) 0.0415(4) 0.0441(4) -0.0153(3) 0.0018(3) -0.0148(3)
C15 0.0461(4) 0.0548(5) 0.0483(4) -0.0217(4) 0.0025(3) -0.0169(4)
C16 0.0408(4) 0.0535(4) 0.0476(4) -0.0200(3) 0.0001(3) -0.0108(3)
C17 0.0542(6) 0.0648(6) 0.0671(6) -0.0254(5) -0.0153(5) 0.0016(5)
C18 0.0590(6) 0.0583(6) 0.0769(8) -0.0309(6) -0.0069(5) 0.0043(5)
C19 0.0422(4) 0.0566(5) 0.0571(5) -0.0287(4) 0.0062(4) -0.0091(3)
C20 0.0478(5) 0.0751(7) 0.0594(5) -0.0409(5) 0.0113(4) -0.0126(4)
C21 0.0529(5) 0.0461(4) 0.0545(5) -0.0210(4) 0.0023(4) -0.0165(4)
C22 0.0733(7) 0.0469(5) 0.0649(6) -0.0225(4) 0.0011(5) -0.0205(5)
C23 0.190(3) 0.0861(13) 0.0783(12) -0.0033(10) 0.0029(15) -0.0295(16)
C24 0.178(3) 0.0859(13) 0.1194(19) -0.0464(13) 0.0198(18) 0.0124(15)
C25 0.194(4) 0.1083(19) 0.238(4) -0.070(2) -0.096(3) -0.048(2)
C26 0.0484(5) 0.0611(6) 0.0577(5) -0.0192(4) -0.0076(4) -0.0072(4)
C27 0.0635(8) 0.0684(8) 0.1163(13) -0.0533(9) 0.0025(8) 0.0081(6)
C28 0.0733(8) 0.0912(9) 0.0598(6) -0.0490(6) 0.0170(5) -0.0212(7)
C29 0.0491(5) 0.0654(6) 0.0554(5) -0.0278(4) -0.0035(4) -0.0109(4)
C30 0.0599(7) 0.0765(8) 0.0578(6) -0.0312(5) -0.0088(5) -0.0062(5)
C31 0.222(4) 0.0654(11) 0.123(2) -0.0148(12) -0.056(2) -0.0034(15)
C32 0.1089(18) 0.190(3) 0.0954(15) -0.0649(18) 0.0282(13) -0.0160(18)
C33 0.1107(15) 0.1066(14) 0.0918(12) -0.0511(11) -0.0264(11) -0.0169(12)
C34 0.0607(7) 0.0760(8) 0.0734(7) -0.0308(6) 0.0143(6) -0.0351(6)
C35 0.0685(8) 0.0811(9) 0.1181(13) -0.0705(10) -0.0048(8) 0.0028(7)
C36 0.0635(8) 0.1550(18) 0.0680(8) -0.0551(10) 0.0263(7) -0.0279(9)
C37 0.1426(18) 0.0552(7) 0.0734(9) -0.0042(6) 0.0241(10) -0.0018(9)
C38 0.0818(10) 0.0717(9) 0.0871(10) -0.0188(8) 0.0023(8) -0.0099(7)
C39 0.779(18) 0.0710(16) 0.108(2) 0.0027(15) 0.083(5) -0.054(4)
N1 0.0462(4) 0.0445(3) 0.0445(3) -0.0157(3) 0.0058(3) -0.0099(3)
N2 0.0493(4) 0.0405(3) 0.0431(3) -0.0173(3) 0.0060(3) -0.0129(3)
N3 0.0486(4) 0.0378(3) 0.0431(3) -0.0129(2) 0.0031(3) -0.0083(3)
N4 0.0469(4) 0.0504(4) 0.0477(4) -0.0208(3) -0.0004(3) -0.0085(3)
O1 0.1234(12) 0.0748(7) 0.0803(8) -0.0155(6) 0.0024(7) -0.0125(7)
Si1 0.1054(3) 0.04218(16) 0.0687(2) -0.01880(14) -0.0121(2) -0.02015(17)
Si2 0.0800(3) 0.0640(2) 0.05227(18) -0.02363(15) -0.01230(16) -0.00162(17)

loop_
_atom_type_symbol
_atom_type_description
_atom_type_scat_dispersion_real
_atom_type_scat_dispersion_imag
_atom_type_scat_source
C C 0.0024 0.0013 'International Tables Vol C Tables 4.2.6.8 and 6.1.1.4'
H H 0 0 'International Tables Vol C Tables 4.2.6.8 and 6.1.1.4'
N N 0.0048 0.0026 'International Tables Vol C Tables 4.2.6.8 and 6.1.1.4'
O O 0.0085 0.0048 'International Tables Vol C Tables 4.2.6.8 and 6.1.1.4'
Si Si 0.0674 0.0561 'International Tables Vol C Tables 4.2.6.8 and 6.1.1.4'

loop_
_geom_angle_atom_site_label_1
_geom_angle_atom_site_label_2
_geom_angle_atom_site_label_3
_geom_angle
C2 C1 N1 106.20(10)
C2 C1 C20 132.46(10)
N1 C1 C20 121.20(10)
C1 C2 C3 108.35(9)
C1 C2 H2A 125.8
C3 C2 H2A 125.8
C4 C3 C2 107.06(10)
C4 C3 H3A 126.5
C2 C3 H3A 126.5
C3 C4 N1 107.53(9)
C3 C4 C5 132.08(10)
N1 C4 C5 120.22(8)
C21 C5 C4 108.48(8)
C21 C5 C6 108.75(8)
C4 C5 C6 109.43(7)
C21 C5 C26 109.50(9)
C4 C5 C26 110.62(8)
C6 C5 C26 110.02(8)
C7 C6 N2 107.15(9)
C7 C6 C5 132.02(8)
N2 C6 C5 120.80(8)
C6 C7 C8 107.56(9)
C6 C7 H7 126.2
C8 C7 H7 126.2
C9 C8 C7 107.91(9)
C9 C8 H8 126
C7 C8 H8 126
C8 C9 N2 106.88(9)
C8 C9 C10 132.36(9)
N2 C9 C10 120.74(9)
C11 C10 C9 109.31(7)
C11 C10 C27 110.09(11)
C9 C10 C27 108.77(11)
C11 C10 C28 109.91(10)
C9 C10 C28 109.62(10)
C27 C10 C28 109.12(11)
N3 C11 C12 106.96(10)
N3 C11 C10 121.32(9)
C12 C11 C10 131.68(10)
C11 C12 C13 107.94(10)
C11 C12 H12 126
C13 C12 H12 126
C14 C13 C12 107.23(10)
C14 C13 H13 126.4
C12 C13 H13 126.4
N3 C14 C13 107.20(10)
N3 C14 C15 120.79(9)
C13 C14 C15 131.96(9)
C29 C15 C14 108.18(9)
C29 C15 C16 109.83(10)
C14 C15 C16 109.43(8)
C29 C15 C34 109.20(10)
C14 C15 C34 111.03(10)
C16 C15 C34 109.15(9)
C17 C16 N4 107.43(10)
C17 C16 C15 131.98(10)
N4 C16 C15 120.49(10)
C16 C17 C18 107.35(11)
C16 C17 H17 126.3
C18 C17 H17 126.3
C19 C18 C17 107.98(11)
C19 C18 H18 126
C17 C18 H18 126
C18 C19 N4 106.79(10)
C18 C19 C20 132.18(11)
N4 C19 C20 121.01(11)
C1 C20 C19 109.03(8)
C1 C20 C36 109.18(13)
C19 C20 C36 109.32(11)
C1 C20 C35 110.71(10)
C19 C20 C35 108.90(12)
C36 C20 C35 109.67(13)
C22 C21 C5 176.65(12)
C21 C22 Si1 177.79(12)
Si1 C23 H23A 109.5
Si1 C23 H23B 109.5
H23A C23 H23B 109.5
Si1 C23 H23C 109.5
H23A C23 H23C 109.5
H23B C23 H23C 109.5
Si1 C24 H24A 109.5
Si1 C24 H24B 109.5
H24A C24 H24B 109.5
Si1 C24 H24C 109.5
H24A C24 H24C 109.5
H24B C24 H24C 109.5
Si1 C25 H25A 109.5
Si1 C25 H25B 109.5
H25A C25 H25B 109.5
Si1 C25 H25C 109.5
H25A C25 H25C 109.5
H25B C25 H25C 109.5
C5 C26 H26A 109.5
C5 C26 H26B 109.5
H26A C26 H26B 109.5
C5 C26 H26C 109.5
H26A C26 H26C 109.5
H26B C26 H26C 109.5
C10 C27 H27A 109.5
C10 C27 H27B 109.5
H27A C27 H27B 109.5
C10 C27 H27C 109.5
H27A C27 H27C 109.5
H27B C27 H27C 109.5
C10 C28 H28A 109.5
C10 C28 H28B 109.5
H28A C28 H28B 109.5
C10 C28 H28C 109.5
H28A C28 H28C 109.5
H28B C28 H28C 109.5
C30 C29 C15 175.83(13)
C29 C30 Si2 175.78(13)
Si2 C31 H31A 109.5
Si2 C31 H31B 109.5
H31A C31 H31B 109.5
Si2 C31 H31C 109.5
H31A C31 H31C 109.5
H31B C31 H31C 109.5
Si2 C32 H32A 109.5
Si2 C32 H32B 109.5
H32A C32 H32B 109.5
Si2 C32 H32C 109.5
H32A C32 H32C 109.5
H32B C32 H32C 109.5
Si2 C33 H33A 109.5
Si2 C33 H33B 109.5
H33A C33 H33B 109.5
Si2 C33 H33C 109.5
H33A C33 H33C 109.5
H33B C33 H33C 109.5
C15 C34 H34A 109.5
C15 C34 H34B 109.5
H34A C34 H34B 109.5
C15 C34 H34C 109.5
H34A C34 H34C 109.5
H34B C34 H34C 109.5
C20 C35 H35A 109.5
C20 C35 H35B 109.5
H35A C35 H35B 109.5
C20 C35 H35C 109.5
H35A C35 H35C 109.5
H35B C35 H35C 109.5
C20 C36 H36A 109.5
C20 C36 H36B 109.5
H36A C36 H36B 109.5
C20 C36 H36C 109.5
H36A C36 H36C 109.5
H36B C36 H36C 109.5
O1 C37 C38 123.77(16)
O1 C37 C39 119.9(3)
C38 C37 C39 116.3(3)
C37 C38 H38A 109.5
C37 C38 H38B 109.5
H38A C38 H38B 109.5
C37 C38 H38C 109.5
H38A C38 H38C 109.5
H38B C38 H38C 109.5
C37 C39 H39A 109.5
C37 C39 H39B 109.5
H39A C39 H39B 109.5
C37 C39 H39C 109.5
H39A C39 H39C 109.5
H39B C39 H39C 109.5
C4 N1 C1 110.84(9)
C4 N1 H1 124.3(10)
C1 N1 H1 124.1(10)
C6 N2 C9 110.49(8)
C6 N2 H2 126.0(11)
C9 N2 H2 122.4(11)
C11 N3 C14 110.67(8)
C11 N3 H3 125.0(14)
C14 N3 H3 124.1(14)
C19 N4 C16 110.44(10)
C19 N4 H4 121.8(15)
C16 N4 H4 127.4(15)
C25 Si1 C22 109.19(12)
C25 Si1 C23 114.20(18)
C22 Si1 C23 109.12(10)
C25 Si1 C24 108.0(2)
C22 Si1 C24 107.58(11)
C23 Si1 C24 108.57(16)
C30 Si2 C31 108.44(12)
C30 Si2 C33 108.89(10)
C31 Si2 C33 110.85(15)
C30 Si2 C32 107.42(11)
C31 Si2 C32 111.32(19)
C33 Si2 C32 109.82(14)

loop_
_geom_bond_atom_site_label_1
_geom_bond_atom_site_label_2
_geom_bond_distance
C1 C2 1.3730(18)
C1 N1 1.3739(13)
C1 C20 1.5121(17)
C2 C3 1.4264(18)
C2 H2A 0.93
C3 C4 1.3646(14)
C3 H3A 0.93
C4 N1 1.3700(14)
C4 C5 1.5135(13)
C5 C21 1.4794(13)
C5 C6 1.5161(13)
C5 C26 1.5502(16)
C6 C7 1.3676(14)
C6 N2 1.3726(11)
C7 C8 1.4222(17)
C7 H7 0.93
C8 C9 1.3683(15)
C8 H8 0.93
C9 N2 1.3728(12)
C9 C10 1.5121(14)
C10 C11 1.5065(15)
C10 C27 1.5402(19)
C10 C28 1.5441(18)
C11 N3 1.3667(14)
C11 C12 1.3706(15)
C12 C13 1.4215(19)
C12 H12 0.93
C13 C14 1.3730(16)
C13 H13 0.93
C14 N3 1.3695(12)
C14 C15 1.5116(16)
C15 C29 1.4779(15)
C15 C16 1.5183(14)
C15 C34 1.5443(16)
C16 C17 1.3609(17)
C16 N4 1.3698(13)
C17 C18 1.4223(19)
C17 H17 0.93
C18 C19 1.3661(19)
C18 H18 0.93
C19 N4 1.3694(13)
C19 C20 1.5128(16)
C20 C36 1.5407(19)
C20 C35 1.544(2)
C21 C22 1.2019(15)
C22 Si1 1.8290(12)
C23 Si1 1.834(2)
C23 H23A 0.96
C23 H23B 0.96
C23 H23C 0.96
C24 Si1 1.860(3)
C24 H24A 0.96
C24 H24B 0.96
C24 H24C 0.96
C25 Si1 1.821(3)
C25 H25A 0.96
C25 H25B 0.96
C25 H25C 0.96
C26 H26A 0.96
C26 H26B 0.96
C26 H26C 0.96
C27 H27A 0.96
C27 H27B 0.96
C27 H27C 0.96
C28 H28A 0.96
C28 H28B 0.96
C28 H28C 0.96
C29 C30 1.2020(17)
C30 Si2 1.8258(14)
C31 Si2 1.839(2)
C31 H31A 0.96
C31 H31B 0.96
C31 H31C 0.96
C32 Si2 1.864(3)
C32 H32A 0.96
C32 H32B 0.96
C32 H32C 0.96
C33 Si2 1.856(2)
C33 H33A 0.96
C33 H33B 0.96
C33 H33C 0.96
C34 H34A 0.96
C34 H34B 0.96
C34 H34C 0.96
C35 H35A 0.96
C35 H35B 0.96
C35 H35C 0.96
C36 H36A 0.96
C36 H36B 0.96
C36 H36C 0.96
C37 O1 1.215(3)
C37 C38 1.455(3)
C37 C39 1.456(3)
C38 H38A 0.96
C38 H38B 0.96
C38 H38C 0.96
C39 H39A 0.96
C39 H39B 0.96
C39 H39C 0.96
N1 H1 0.852(12)
N2 H2 0.889(13)
N3 H3 0.893(15)
N4 H4 0.896(16)

loop_
_geom_hbond_atom_site_label_D
_geom_hbond_atom_site_label_H
_geom_hbond_atom_site_label_A
_geom_hbond_distance_DH
_geom_hbond_distance_HA
_geom_hbond_distance_DA
_geom_hbond_angle_DHA
_geom_hbond_publ_flag
N3 H3 O1 0.893(15) 2.130(15) 3.0211(19) 175(2) yes

loop_
_geom_torsion_atom_site_label_1
_geom_torsion_atom_site_label_2
_geom_torsion_atom_site_label_3
_geom_torsion_atom_site_label_4
_geom_torsion
N1 C1 C2 C3 0.50(13)
C20 C1 C2 C3 175.98(10)
C1 C2 C3 C4 0.11(14)
C2 C3 C4 N1 -0.69(12)
C2 C3 C4 C5 -175.81(10)
C3 C4 C5 C21 -144.15(11)
N1 C4 C5 C21 41.23(11)
C3 C4 C5 C6 97.34(13)
N1 C4 C5 C6 -77.28(10)
C3 C4 C5 C26 -24.03(14)
N1 C4 C5 C26 161.35(9)
C21 C5 C6 C7 24.16(16)
C4 C5 C6 C7 142.50(12)
C26 C5 C6 C7 -95.76(14)
C21 C5 C6 N2 -158.35(9)
C4 C5 C6 N2 -40.00(12)
C26 C5 C6 N2 81.73(11)
N2 C6 C7 C8 -0.16(14)
C5 C6 C7 C8 177.58(11)
C6 C7 C8 C9 0.64(16)
C7 C8 C9 N2 -0.85(14)
C7 C8 C9 C10 -179.16(12)
C8 C9 C10 C11 -142.18(13)
N2 C9 C10 C11 39.69(14)
C8 C9 C10 C27 97.59(17)
N2 C9 C10 C27 -80.54(13)
C8 C9 C10 C28 -21.65(17)
N2 C9 C10 C28 160.22(10)
C9 C10 C11 N3 74.89(12)
C27 C10 C11 N3 -165.69(10)
C28 C10 C11 N3 -45.46(12)
C9 C10 C11 C12 -102.27(13)
C27 C10 C11 C12 17.15(16)
C28 C10 C11 C12 137.38(12)
N3 C11 C12 C13 0.41(12)
C10 C11 C12 C13 177.88(10)
C11 C12 C13 C14 0.07(14)
C12 C13 C14 N3 -0.53(13)
C12 C13 C14 C15 -177.76(10)
N3 C14 C15 C29 45.69(12)
C13 C14 C15 C29 -137.38(12)
N3 C14 C15 C16 -73.94(11)
C13 C14 C15 C16 102.98(13)
N3 C14 C15 C34 165.50(9)
C13 C14 C15 C34 -17.57(16)
C29 C15 C16 C17 24.58(16)
C14 C15 C16 C17 143.19(12)
C34 C15 C16 C17 -95.12(15)
C29 C15 C16 N4 -159.53(9)
C14 C15 C16 N4 -40.92(12)
C34 C15 C16 N4 80.77(12)
N4 C16 C17 C18 -0.10(14)
C15 C16 C17 C18 176.19(11)
C16 C17 C18 C19 0.53(16)
C17 C18 C19 N4 -0.74(14)
C17 C18 C19 C20 -179.14(11)
C2 C1 C20 C19 -97.03(14)
N1 C1 C20 C19 77.89(12)
C2 C1 C20 C36 22.34(17)
N1 C1 C20 C36 -162.74(11)
C2 C1 C20 C35 143.18(14)
N1 C1 C20 C35 -41.90(14)
C18 C19 C20 C1 -143.50(13)
N4 C19 C20 C1 38.29(13)
C18 C19 C20 C36 97.21(18)
N4 C19 C20 C36 -81.00(15)
C18 C19 C20 C35 -22.60(17)
N4 C19 C20 C35 159.18(10)
C3 C4 N1 C1 1.04(11)
C5 C4 N1 C1 176.86(8)
C2 C1 N1 C4 -0.96(11)
C20 C1 N1 C4 -177.06(8)
C7 C6 N2 C9 -0.37(12)
C5 C6 N2 C9 -178.42(8)
C8 C9 N2 C6 0.77(12)
C10 C9 N2 C6 179.32(9)
C12 C11 N3 C14 -0.76(11)
C10 C11 N3 C14 -178.54(8)
C13 C14 N3 C11 0.81(11)
C15 C14 N3 C11 178.42(8)
C18 C19 N4 C16 0.69(12)
C20 C19 N4 C16 179.31(9)
C17 C16 N4 C19 -0.36(12)
C15 C16 N4 C19 -177.17(8)
